data_7131879
loop_
_publ_author_name
'Demakov, Pavel A.'
'Dybtsev, Danil N.'
'Fedin, Vladimir P.'

_publ_section_title
;
 Diastereoselective guest-shape dependent [2+2]-photodimerization of
 2-cyclopenten-1-one trapped within a metal-organic framework.
;
_journal_name_full 'Chemical communications (Cambridge, England)'
_journal_paper_doi 10.1039/d3cc02162a
_journal_year 2023
_chemical_formula_sum 'C69 H69 Eu2 N O20 S6'
_chemical_formula_weight 1728.53
_space_group_crystal_system triclinic
_space_group_IT_number 2
_space_group_name_Hall '-P 1'
_space_group_name_H-M_alt 'P -1'
_atom_sites_solution_hydrogens geom
_atom_sites_solution_primary dual
_atom_sites_solution_secondary difmap
_audit_creation_method SHELXL-2018/3
_audit_update_record
;
2023-06-02 deposited with the CCDC.	2023-06-19 downloaded from the CCDC.
;
_cell_angle_alpha 99.409(2)
_cell_angle_beta 101.617(2)
_cell_angle_gamma 101.594(2)
_cell_formula_units_Z 1
_cell_length_a 12.0510(3)
_cell_length_b 12.0871(4)
_cell_length_c 12.9978(3)
_cell_measurement_reflns_used 10634
_cell_measurement_temperature 170(2)
_cell_measurement_theta_max 27.15
_cell_measurement_theta_min 2.64
_cell_volume 1775.15(9)
_computing_cell_refinement 'CrysAlisPro 1.171.41.116a (Rigaku OD, 2021)'
_computing_data_collection 'CrysAlisPro 1.171.41.116a (Rigaku OD, 2021)'
_computing_data_reduction 'CrysAlisPro 1.171.41.116a (Rigaku OD, 2021)'
_computing_molecular_graphics 'ShelXle (H\"ubschle, 2011)'
_computing_publication_material 'CIFTAB (Sheldrick, 2015)'
_computing_structure_refinement 'SHELXL-2018/3 (Sheldrick, 2018)'
_computing_structure_solution 'SHELXT-2018 (Sheldrick, 2015)'
_diffrn_ambient_temperature 170(2)
_diffrn_detector 'CCD plate'
_diffrn_detector_area_resol_mean 10.6
_diffrn_detector_type AtlasS2
_diffrn_measured_fraction_theta_full 1.000
_diffrn_measured_fraction_theta_max 1.000
_diffrn_measurement_device 'four-circle diffractometer'
_diffrn_measurement_device_type 'New Xcalibur, AtlasS2'
_diffrn_measurement_method '\w scans'
_diffrn_radiation_monochromator graphite
_diffrn_radiation_probe x-ray
_diffrn_radiation_source 'fine-focus sealed tube'
_diffrn_radiation_type MoK\a
_diffrn_radiation_wavelength 0.71073
_diffrn_reflns_av_R_equivalents 0.0391
_diffrn_reflns_av_unetI/netI 0.0405
_diffrn_reflns_Laue_measured_fraction_full 1.000
_diffrn_reflns_Laue_measured_fraction_max 1.000
_diffrn_reflns_limit_h_max 14
_diffrn_reflns_limit_h_min -14
_diffrn_reflns_limit_k_max 14
_diffrn_reflns_limit_k_min -14
_diffrn_reflns_limit_l_max 15
_diffrn_reflns_limit_l_min -15
_diffrn_reflns_number 18950
_diffrn_reflns_point_group_measured_fraction_full 1.000
_diffrn_reflns_point_group_measured_fraction_max 1.000
_diffrn_reflns_theta_full 24.99
_diffrn_reflns_theta_max 24.99
_diffrn_reflns_theta_min 2.11
_diffrn_source 'sealed X-ray tube'
_exptl_absorpt_coefficient_mu 2.000
_exptl_absorpt_correction_T_max 1.00000
_exptl_absorpt_correction_T_min 0.70828
_exptl_absorpt_correction_type multi-scan
_exptl_absorpt_process_details
;
CrysAlisPro 1.171.41.116a (Rigaku Oxford Diffraction, 2021)
Empirical absorption correction using spherical harmonics,
implemented in SCALE3 ABSPACK scaling algorithm.
;
_exptl_crystal_colour colorless
_exptl_crystal_density_diffrn 1.617
_exptl_crystal_description prism
_exptl_crystal_F_000 872
_exptl_crystal_size_max 0.32
_exptl_crystal_size_mid 0.30
_exptl_crystal_size_min 0.09
_refine_diff_density_max 2.456
_refine_diff_density_min -1.179
_refine_diff_density_rms 0.131
_refine_ls_extinction_method none
_refine_ls_goodness_of_fit_ref 1.077
_refine_ls_hydrogen_treatment constr
_refine_ls_matrix_type full
_refine_ls_number_parameters 633
_refine_ls_number_reflns 6254
_refine_ls_number_restraints 1062
_refine_ls_restrained_S_all 1.060
_refine_ls_R_factor_all 0.0475
_refine_ls_R_factor_gt 0.0410
_refine_ls_shift/su_max 0.001
_refine_ls_shift/su_mean 0.000
_refine_ls_structure_factor_coef Fsqd
_refine_ls_weighting_details 'w=1/[\s^2^(Fo^2^)+(0.0501P)^2^+5.8768P] where P=(Fo^2^+2Fc^2^)/3'
_refine_ls_weighting_scheme calc
_refine_ls_wR_factor_gt 0.1008
_refine_ls_wR_factor_ref 0.1042
_reflns_Friedel_coverage 0.000
_reflns_number_gt 5653
_reflns_number_total 6254
_reflns_threshold_expression 'I > 2\s(I)'
_cod_data_source_file d3cc02162a2.cif
_cod_data_source_block dp700-2_auto
_cod_database_code 7131879
_shelx_shelxl_version_number 2018/3
_shelx_space_group_comment
;
The symmetry employed for this shelxl refinement is uniquely defined
by the following loop, which should always be used as a source of
symmetry information in preference to the above space-group names.
They are only intended as comments.
;
_shelx_estimated_absorpt_t_min 0.567
_shelx_estimated_absorpt_t_max 0.841

loop_
_space_group_symop_operation_xyz
'x, y, z'
'-x, -y, -z'

loop_
_atom_site_label
_atom_site_type_symbol
_atom_site_fract_x
_atom_site_fract_y
_atom_site_fract_z
_atom_site_U_iso_or_equiv
_atom_site_adp_type
_atom_site_occupancy
_atom_site_site_symmetry_order
_atom_site_calc_flag
_atom_site_refinement_flags_posn
_atom_site_refinement_flags_adp
_atom_site_refinement_flags_occupancy
_atom_site_disorder_assembly
_atom_site_disorder_group
Eu1 Eu 0.17379(2) 0.51464(2) 0.53758(2) 0.02181(10) Uani 1 1 d . . . . .
O1M O 0.3366(4) 0.5909(4) 0.4623(3) 0.0421(9) Uani 1 1 d . U . . .
C11M C 0.4179(7) 0.6688(7) 0.4664(7) 0.0388(15) Uani 0.8 1 d . U P A 1
C12M C 0.4961(9) 0.6688(8) 0.3889(9) 0.053(2) Uani 0.8 1 d . U P A 1
H12A H 0.450873 0.658628 0.314012 0.063 Uiso 0.8 1 calc R U P A 1
H12B H 0.538913 0.607197 0.393153 0.063 Uiso 0.8 1 calc R U P A 1
C13M C 0.5811(7) 0.7916(8) 0.4297(8) 0.0532(17) Uani 0.8 1 d . U P A 1
H13A H 0.663289 0.785644 0.446783 0.064 Uiso 0.8 1 calc R U P A 1
H13B H 0.571123 0.838718 0.374488 0.064 Uiso 0.8 1 calc R U P A 1
C14M C 0.5492(11) 0.8437(10) 0.5277(9) 0.055(2) Uani 0.8 1 d . U P A 1
C15M C 0.4566(7) 0.7736(7) 0.5465(7) 0.0463(16) Uani 0.8 1 d . U P A 1
H15M H 0.422102 0.791433 0.604813 0.056 Uiso 0.8 1 calc R U P A 1
C16M C 0.6179(9) 0.9601(8) 0.5921(9) 0.075(3) Uani 0.8 1 d . U P A 1
H16A H 0.584963 0.981592 0.653322 0.113 Uiso 0.8 1 calc R U P A 1
H16B H 0.614528 1.017251 0.546818 0.113 Uiso 0.8 1 calc R U P A 1
H16C H 0.699364 0.957636 0.618343 0.113 Uiso 0.8 1 calc R U P A 1
C11' C 0.412(3) 0.703(3) 0.502(3) 0.045(3) Uani 0.2 1 d D U P A 2
H11' H 0.400744 0.748078 0.564179 0.054 Uiso 0.2 1 calc R U P A 2
N11' N 0.4936(18) 0.7479(19) 0.4614(17) 0.049(2) Uani 0.2 1 d D U P A 2
C12' C 0.515(4) 0.697(3) 0.376(3) 0.050(3) Uani 0.2 1 d D U P A 2
H12C H 0.535802 0.625085 0.387234 0.074 Uiso 0.2 1 calc R U P A 2
H12D H 0.580187 0.747780 0.358852 0.074 Uiso 0.2 1 calc R U P A 2
H12E H 0.445646 0.680157 0.316321 0.074 Uiso 0.2 1 calc R U P A 2
C13' C 0.562(4) 0.848(3) 0.502(4) 0.056(3) Uani 0.2 1 d D U P A 2
H13C H 0.547571 0.878242 0.571511 0.085 Uiso 0.2 1 calc R U P A 2
H13D H 0.546975 0.900225 0.453305 0.085 Uiso 0.2 1 calc R U P A 2
H13E H 0.643040 0.842170 0.512031 0.085 Uiso 0.2 1 calc R U P A 2
O2M O 0.2313(4) 0.3519(4) 0.4464(3) 0.0427(10) Uani 1 1 d . U . . .
C21M C 0.2358(10) 0.3069(9) 0.3570(9) 0.0486(19) Uani 0.7 1 d . U P B 1
C22M C 0.3293(10) 0.3538(9) 0.2964(7) 0.0546(19) Uani 0.7 1 d . U P B 1
H22A H 0.324672 0.431338 0.283233 0.066 Uiso 0.7 1 calc R U P B 1
H22B H 0.409276 0.357633 0.337102 0.066 Uiso 0.7 1 calc R U P B 1
C23M C 0.2937(12) 0.2618(13) 0.1893(9) 0.061(2) Uani 0.7 1 d . U P B 1
H23A H 0.268610 0.296587 0.127318 0.073 Uiso 0.7 1 calc R U P B 1
H23B H 0.359609 0.227619 0.178455 0.073 Uiso 0.7 1 calc R U P B 1
C24M C 0.1991(11) 0.1765(10) 0.2013(9) 0.066(2) Uani 0.7 1 d . U P B 1
C25M C 0.1700(12) 0.2000(12) 0.2989(9) 0.065(2) Uani 0.7 1 d . U P B 1
H25M H 0.113367 0.149991 0.322358 0.078 Uiso 0.7 1 calc R U P B 1
C26M C 0.1418(13) 0.0678(12) 0.1170(11) 0.090(4) Uani 0.7 1 d . U P B 1
H26A H 0.067354 0.031398 0.130666 0.135 Uiso 0.7 1 calc R U P B 1
H26B H 0.193053 0.014332 0.119642 0.135 Uiso 0.7 1 calc R U P B 1
H26C H 0.127559 0.086882 0.045814 0.135 Uiso 0.7 1 calc R U P B 1
C21' C 0.277(2) 0.340(2) 0.3684(19) 0.053(3) Uani 0.3 1 d D U P B 2
H21' H 0.345912 0.398067 0.374825 0.064 Uiso 0.3 1 calc R U P B 2
N21' N 0.2474(14) 0.2619(13) 0.2811(12) 0.056(2) Uani 0.3 1 d D U P B 2
C22' C 0.145(2) 0.193(2) 0.256(2) 0.067(3) Uani 0.3 1 d D U P B 2
H22C H 0.150201 0.118990 0.274201 0.101 Uiso 0.3 1 calc R U P B 2
H22D H 0.111992 0.181524 0.178085 0.101 Uiso 0.3 1 calc R U P B 2
H22E H 0.094281 0.227547 0.294864 0.101 Uiso 0.3 1 calc R U P B 2
C23' C 0.319(3) 0.252(3) 0.221(2) 0.065(3) Uani 0.3 1 d D U P B 2
H23C H 0.278424 0.245106 0.145847 0.097 Uiso 0.3 1 calc R U P B 2
H23D H 0.347445 0.182212 0.227594 0.097 Uiso 0.3 1 calc R U P B 2
H23E H 0.384717 0.319769 0.242997 0.097 Uiso 0.3 1 calc R U P B 2
O11 O 0.3442(3) 0.5899(3) 0.6899(3) 0.0322(8) Uani 1 1 d . . . . .
C11 C 0.3269(4) 0.4977(5) 0.7249(4) 0.0281(11) Uani 1 1 d . . . . .
O12 O 0.2535(3) 0.4070(3) 0.6709(3) 0.0333(8) Uani 1 1 d . . . . .
C12 C 0.3944(4) 0.4986(5) 0.8338(4) 0.0294(11) Uani 1 1 d . U . . .
C14 C 0.5218(5) 0.5578(5) 1.0066(4) 0.0345(11) Uani 1 1 d . U . . .
C15 C 0.6022(16) 0.5918(17) 1.1168(19) 0.041(4) Uani 0.474(8) 1 d . U P C 1
H15 H 0.646238 0.668596 1.148744 0.049 Uiso 0.474(8) 1 calc R U P C 1
S11 S 0.4864(6) 0.6242(4) 0.9095(6) 0.0484(15) Uani 0.474(8) 1 d . U P C 1
S12 S 0.6154(4) 0.6286(3) 1.1227(4) 0.0371(11) Uani 0.526(8) 1 d . U P C 2
C13 C 0.4672(18) 0.5917(17) 0.9070(19) 0.038(3) Uani 0.526(8) 1 d . U P C 2
H13 H 0.481287 0.668549 0.895833 0.046 Uiso 0.526(8) 1 calc R U P C 2
O21 O -0.0036(3) 0.3731(3) 0.5031(3) 0.0263(7) Uani 1 1 d . . . . .
C21 C -0.0820(4) 0.2801(4) 0.4747(4) 0.0232(10) Uani 1 1 d . . . . .
O22 O -0.1869(3) 0.2780(3) 0.4415(3) 0.0319(8) Uani 1 1 d . . . . .
C22 C -0.0482(4) 0.1698(4) 0.4820(4) 0.0253(10) Uani 1 1 d . . . . .
C23 C 0.0590(5) 0.1551(4) 0.5265(4) 0.0285(11) Uani 1 1 d . . . . .
H23 H 0.127203 0.216057 0.555782 0.034 Uiso 1 1 calc R U . . .
C24 C 0.0549(4) 0.0365(4) 0.5231(4) 0.0269(10) Uani 1 1 d . . . . .
S22 S 0.15530(11) -0.04106(11) 0.56366(12) 0.0339(3) Uani 1 1 d . . . . .
O31 O 0.0999(3) 0.4934(3) 0.3481(3) 0.0293(8) Uani 1 1 d . . . . .
C31 C 0.0004(5) 0.4725(4) 0.2845(4) 0.0268(11) Uani 1 1 d . . . . .
O32 O -0.0963(3) 0.4481(3) 0.3071(3) 0.0280(8) Uani 1 1 d . . . . .
C32 C -0.0012(5) 0.4791(5) 0.1709(4) 0.0300(11) Uani 1 1 d . U . . .
C34 C -0.0588(5) 0.4981(5) -0.0049(4) 0.0367(12) Uani 1 1 d . U . . .
C33 C -0.1175(11) 0.4758(11) 0.0860(10) 0.038(2) Uani 0.857(7) 1 d . U P D 1
H33 H -0.196626 0.464027 0.090343 0.046 Uiso 0.857(7) 1 calc R U P D 1
S32 S -0.12815(16) 0.50939(18) -0.12903(15) 0.0362(6) Uani 0.857(7) 1 d . U P D 1
S31 S -0.0834(15) 0.4944(18) 0.0981(17) 0.040(3) Uani 0.143(7) 1 d . U P D 2
C35 C -0.092(5) 0.5106(19) -0.133(5) 0.039(5) Uani 0.143(7) 1 d . U P D 2
H35 H -0.167077 0.510260 -0.172852 0.046 Uiso 0.143(7) 1 calc R U P D 2
O1G O 0.4343(8) 0.0525(9) 0.1629(9) 0.152(3) Uani 1 1 d D U . . .
C11G C 0.5295(9) 0.0351(8) 0.1615(10) 0.104(3) Uani 1 1 d D U . . .
C12G C 0.5553(8) -0.0779(7) 0.1248(9) 0.087(2) Uani 1 1 d D U . . .
H1G1 H 0.543896 -0.128578 0.176309 0.105 Uiso 1 1 calc R U . . .
H1G2 H 0.504091 -0.117636 0.053217 0.105 Uiso 1 1 calc R U . . .
C13G C 0.6788(8) -0.0492(7) 0.1195(8) 0.086(2) Uani 1 1 d D U . . .
H1G3 H 0.686019 -0.071199 0.044792 0.104 Uiso 1 1 calc R U . . .
H1G4 H 0.725396 -0.089494 0.165594 0.104 Uiso 1 1 calc R U . . .
C14G C 0.7182(8) 0.0781(7) 0.1595(7) 0.078(2) Uani 1 1 d D U . . .
C15G C 0.6358(8) 0.1234(8) 0.1831(7) 0.082(2) Uani 1 1 d D U . . .
H1G5 H 0.644178 0.203203 0.210600 0.098 Uiso 1 1 calc R U . . .
C16G C 0.8413(9) 0.1374(10) 0.1742(9) 0.106(3) Uani 1 1 d D U . . .
H1G6 H 0.851547 0.220784 0.198546 0.159 Uiso 1 1 calc R U . . .
H1G7 H 0.863676 0.122422 0.105772 0.159 Uiso 1 1 calc R U . . .
H1G8 H 0.890647 0.108632 0.228082 0.159 Uiso 1 1 calc R U . . .
O2G O -0.1551(10) -0.2346(11) 0.0632(10) 0.110(3) Uani 0.664(7) 1 d D U P E 1
C21G C -0.0559(12) -0.2217(17) 0.1132(11) 0.104(3) Uani 0.664(7) 1 d D U P E 1
C22G C -0.0127(14) -0.2132(19) 0.2309(12) 0.111(3) Uani 0.664(7) 1 d D U P E 1
H2G1 H -0.028123 -0.143789 0.272064 0.133 Uiso 0.664(7) 1 calc R U P E 1
H2G2 H -0.053528 -0.282174 0.252291 0.133 Uiso 0.664(7) 1 calc R U P E 1
C23G C 0.1128(14) -0.205(2) 0.2534(12) 0.115(3) Uani 0.664(7) 1 d D U P E 1
H2G3 H 0.157521 -0.129194 0.298495 0.138 Uiso 0.664(7) 1 calc R U P E 1
H2G4 H 0.132489 -0.266832 0.290501 0.138 Uiso 0.664(7) 1 calc R U P E 1
C24G C 0.1371(13) -0.2212(17) 0.1470(13) 0.115(3) Uani 0.664(7) 1 d D U P E 1
C25G C 0.0464(14) -0.2358(16) 0.0685(13) 0.106(3) Uani 0.664(7) 1 d D U P E 1
H2G5 H 0.045284 -0.252720 -0.005783 0.128 Uiso 0.664(7) 1 calc R U P E 1
C26G C 0.2521(13) -0.2279(18) 0.1297(17) 0.128(4) Uani 0.664(7) 1 d D U P E 1
H2G6 H 0.248556 -0.240238 0.052595 0.193 Uiso 0.664(7) 1 calc R U P E 1
H2G7 H 0.275281 -0.292446 0.157876 0.193 Uiso 0.664(7) 1 calc R U P E 1
H2G8 H 0.309337 -0.155600 0.167131 0.193 Uiso 0.664(7) 1 calc R U P E 1
O3G O 0.3424(18) -0.216(2) 0.251(2) 0.128(5) Uani 0.336(7) 1 d D U P E 2
C31G C 0.250(2) -0.209(3) 0.201(2) 0.117(4) Uani 0.336(7) 1 d D U P E 2
C32G C 0.214(2) -0.169(3) 0.099(2) 0.116(4) Uani 0.336(7) 1 d D U P E 2
H3G1 H 0.265816 -0.093737 0.101467 0.139 Uiso 0.336(7) 1 calc R U P E 2
H3G2 H 0.218698 -0.225829 0.036862 0.139 Uiso 0.336(7) 1 calc R U P E 2
C33G C 0.093(2) -0.158(3) 0.089(2) 0.112(4) Uani 0.336(7) 1 d D U P E 2
H3G3 H 0.040562 -0.208146 0.021306 0.134 Uiso 0.336(7) 1 calc R U P E 2
H3G4 H 0.087793 -0.077380 0.090995 0.134 Uiso 0.336(7) 1 calc R U P E 2
C34G C 0.064(2) -0.199(3) 0.186(2) 0.110(3) Uani 0.336(7) 1 d D U P E 2
C35G C 0.154(3) -0.212(4) 0.253(3) 0.113(4) Uani 0.336(7) 1 d D U P E 2
H3G5 H 0.156383 -0.221004 0.324801 0.135 Uiso 0.336(7) 1 calc R U P E 2
C36G C -0.059(2) -0.207(4) 0.195(3) 0.110(4) Uani 0.336(7) 1 d D U P E 2
H3G6 H -0.079424 -0.262224 0.239696 0.164 Uiso 0.336(7) 1 calc R U P E 2
H3G7 H -0.112229 -0.233682 0.122982 0.164 Uiso 0.336(7) 1 calc R U P E 2
H3G8 H -0.067089 -0.130981 0.227466 0.164 Uiso 0.336(7) 1 calc R U P E 2

loop_
_atom_site_aniso_label
_atom_site_aniso_U_11
_atom_site_aniso_U_22
_atom_site_aniso_U_33
_atom_site_aniso_U_23
_atom_site_aniso_U_13
_atom_site_aniso_U_12
Eu1 0.02621(15) 0.02983(15) 0.01693(14) 0.01221(10) 0.00849(10) 0.01476(10)
O1M 0.037(2) 0.056(2) 0.039(2) 0.0138(18) 0.0182(18) 0.0113(18)
C11M 0.028(3) 0.051(3) 0.046(3) 0.021(3) 0.013(3) 0.016(3)
C12M 0.041(4) 0.063(4) 0.061(4) 0.024(3) 0.024(3) 0.007(3)
C13M 0.041(3) 0.060(4) 0.066(4) 0.029(3) 0.019(3) 0.009(3)
C14M 0.048(4) 0.053(4) 0.068(4) 0.023(3) 0.017(4) 0.008(3)
C15M 0.041(3) 0.051(3) 0.051(4) 0.014(3) 0.020(3) 0.011(3)
C16M 0.061(5) 0.060(5) 0.092(6) 0.012(5) 0.013(5) -0.007(4)
C11' 0.038(4) 0.054(5) 0.050(5) 0.018(4) 0.017(4) 0.011(4)
N11' 0.041(4) 0.055(4) 0.057(4) 0.021(4) 0.020(4) 0.011(4)
C12' 0.042(5) 0.057(5) 0.057(5) 0.022(5) 0.020(5) 0.011(5)
C13' 0.049(5) 0.056(5) 0.066(5) 0.019(4) 0.017(4) 0.008(4)
O2M 0.066(3) 0.047(2) 0.033(2) 0.0158(17) 0.0256(19) 0.034(2)
C21M 0.069(4) 0.052(4) 0.038(3) 0.011(3) 0.021(3) 0.038(3)
C22M 0.074(4) 0.062(4) 0.038(4) 0.015(3) 0.019(3) 0.032(4)
C23M 0.082(5) 0.073(5) 0.039(4) 0.010(4) 0.026(4) 0.036(4)
C24M 0.080(4) 0.070(4) 0.052(4) 0.000(4) 0.019(4) 0.030(4)
C25M 0.080(5) 0.071(4) 0.045(4) 0.009(4) 0.012(4) 0.027(4)
C26M 0.109(8) 0.088(7) 0.070(7) -0.003(6) 0.027(6) 0.026(6)
C21' 0.069(5) 0.058(5) 0.043(4) 0.011(4) 0.021(4) 0.032(4)
N21' 0.070(4) 0.064(4) 0.042(4) 0.005(4) 0.026(4) 0.031(4)
C22' 0.080(5) 0.071(5) 0.053(5) 0.006(5) 0.016(5) 0.026(5)
C23' 0.077(5) 0.073(5) 0.049(5) 0.008(5) 0.021(5) 0.027(5)
O11 0.0282(19) 0.043(2) 0.0283(19) 0.0215(17) 0.0020(15) 0.0100(16)
C11 0.027(3) 0.046(3) 0.019(2) 0.012(2) 0.007(2) 0.022(2)
O12 0.041(2) 0.033(2) 0.0270(19) 0.0102(16) -0.0007(17) 0.0180(17)
C12 0.030(3) 0.039(3) 0.024(2) 0.016(2) 0.006(2) 0.013(2)
C14 0.034(3) 0.041(2) 0.030(2) 0.017(2) 0.004(2) 0.009(2)
C15 0.040(5) 0.039(6) 0.036(5) 0.014(5) -0.006(4) 0.001(5)
S11 0.056(3) 0.046(3) 0.0355(19) 0.026(2) -0.0107(19) 0.004(2)
S12 0.0432(19) 0.033(2) 0.0270(16) 0.0126(16) -0.0087(14) 0.0041(15)
C13 0.039(5) 0.042(5) 0.033(4) 0.022(5) 0.000(4) 0.004(4)
O21 0.0327(19) 0.0276(18) 0.0244(17) 0.0113(14) 0.0093(15) 0.0133(15)
C21 0.028(3) 0.028(3) 0.019(2) 0.011(2) 0.010(2) 0.010(2)
O22 0.028(2) 0.035(2) 0.040(2) 0.0180(17) 0.0090(16) 0.0154(16)
C22 0.029(3) 0.025(2) 0.027(3) 0.012(2) 0.010(2) 0.011(2)
C23 0.027(3) 0.028(3) 0.034(3) 0.012(2) 0.007(2) 0.010(2)
C24 0.025(2) 0.030(3) 0.031(3) 0.013(2) 0.007(2) 0.014(2)
S22 0.0255(7) 0.0281(7) 0.0508(8) 0.0175(6) 0.0037(6) 0.0108(5)
O31 0.0294(19) 0.048(2) 0.0161(16) 0.0138(15) 0.0062(15) 0.0152(16)
C31 0.035(3) 0.036(3) 0.018(2) 0.010(2) 0.010(2) 0.020(2)
O32 0.0282(19) 0.047(2) 0.0175(16) 0.0131(15) 0.0121(15) 0.0160(16)
C32 0.033(3) 0.045(3) 0.019(2) 0.010(2) 0.013(2) 0.016(2)
C34 0.030(2) 0.065(3) 0.023(2) 0.021(2) 0.008(2) 0.019(2)
C33 0.039(5) 0.058(4) 0.020(3) 0.018(3) 0.009(4) 0.007(4)
S32 0.0252(11) 0.0767(13) 0.0179(8) 0.0222(8) 0.0099(8) 0.0235(8)
S31 0.035(5) 0.059(5) 0.030(4) 0.012(4) 0.012(4) 0.010(4)
C35 0.032(7) 0.061(6) 0.027(6) 0.017(6) 0.006(6) 0.016(6)
O1G 0.122(5) 0.159(6) 0.170(6) -0.007(5) 0.036(5) 0.054(5)
C11G 0.093(5) 0.105(5) 0.115(5) 0.001(4) 0.022(4) 0.047(4)
C12G 0.096(5) 0.073(4) 0.091(5) 0.011(4) 0.021(4) 0.023(4)
C13G 0.097(5) 0.075(4) 0.086(5) 0.002(4) 0.026(4) 0.026(4)
C14G 0.095(4) 0.077(4) 0.062(4) 0.014(3) 0.024(4) 0.016(4)
C15G 0.095(5) 0.067(4) 0.076(4) 0.011(4) -0.001(4) 0.030(4)
C16G 0.115(6) 0.110(6) 0.084(5) 0.013(5) 0.036(5) -0.001(5)
O2G 0.125(6) 0.110(5) 0.105(5) 0.017(5) 0.044(5) 0.039(5)
C21G 0.114(5) 0.105(5) 0.097(5) 0.019(4) 0.036(4) 0.027(4)
C22G 0.125(5) 0.103(5) 0.103(5) 0.018(4) 0.031(4) 0.025(5)
C23G 0.127(5) 0.105(5) 0.107(5) 0.018(4) 0.022(5) 0.020(5)
C24G 0.119(5) 0.108(4) 0.115(4) 0.021(4) 0.027(4) 0.021(4)
C25G 0.116(5) 0.103(5) 0.100(5) 0.022(4) 0.031(4) 0.021(4)
C26G 0.128(6) 0.118(5) 0.130(6) 0.023(5) 0.021(5) 0.020(5)
O3G 0.131(7) 0.119(7) 0.126(7) 0.027(6) 0.018(6) 0.025(6)
C31G 0.121(5) 0.110(5) 0.116(5) 0.022(5) 0.024(5) 0.022(5)
C32G 0.120(5) 0.110(5) 0.114(5) 0.025(5) 0.025(5) 0.021(5)
C33G 0.119(5) 0.109(5) 0.106(5) 0.022(5) 0.033(5) 0.020(5)
C34G 0.119(5) 0.105(4) 0.106(5) 0.020(4) 0.030(4) 0.024(4)
C35G 0.120(5) 0.106(5) 0.108(5) 0.017(5) 0.030(5) 0.023(5)
C36G 0.117(6) 0.107(5) 0.106(6) 0.016(5) 0.034(5) 0.029(5)

loop_
_atom_type_symbol
_atom_type_description
_atom_type_scat_dispersion_real
_atom_type_scat_dispersion_imag
_atom_type_scat_source
C C 0.0033 0.0016 'International Tables Vol C Tables 4.2.6.8 and 6.1.1.4'
H H 0.0000 0.0000 'International Tables Vol C Tables 4.2.6.8 and 6.1.1.4'
N N 0.0061 0.0033 'International Tables Vol C Tables 4.2.6.8 and 6.1.1.4'
O O 0.0106 0.0060 'International Tables Vol C Tables 4.2.6.8 and 6.1.1.4'
S S 0.1246 0.1234 'International Tables Vol C Tables 4.2.6.8 and 6.1.1.4'
Eu Eu -0.1578 3.6682 'International Tables Vol C Tables 4.2.6.8 and 6.1.1.4'

loop_
_geom_angle_atom_site_label_1
_geom_angle_atom_site_label_2
_geom_angle_atom_site_label_3
_geom_angle
_geom_angle_site_symmetry_1
_geom_angle_site_symmetry_3
_geom_angle_publ_flag
O21 Eu1 O31 77.96(12) . . ?
O21 Eu1 O32 73.91(12) . 2_566 ?
O31 Eu1 O32 134.77(12) . 2_566 ?
O21 Eu1 O2M 81.11(14) . . ?
O31 Eu1 O2M 72.13(13) . . ?
O32 Eu1 O2M 135.11(13) 2_566 . ?
O21 Eu1 O22 123.90(11) . 2_566 ?
O31 Eu1 O22 88.54(12) . 2_566 ?
O32 Eu1 O22 78.94(12) 2_566 2_566 ?
O2M Eu1 O22 145.05(13) . 2_566 ?
O21 Eu1 O11 134.82(11) . . ?
O31 Eu1 O11 145.75(12) . . ?
O32 Eu1 O11 74.58(12) 2_566 . ?
O2M Eu1 O11 99.74(14) . . ?
O22 Eu1 O11 79.87(12) 2_566 . ?
O21 Eu1 O1M 144.48(13) . . ?
O31 Eu1 O1M 71.95(13) . . ?
O32 Eu1 O1M 141.53(13) 2_566 . ?
O2M Eu1 O1M 72.12(14) . . ?
O22 Eu1 O1M 74.31(13) 2_566 . ?
O11 Eu1 O1M 73.90(13) . . ?
O21 Eu1 O12 86.21(12) . . ?
O31 Eu1 O12 141.06(12) . . ?
O32 Eu1 O12 71.27(12) 2_566 . ?
O2M Eu1 O12 70.39(12) . . ?
O22 Eu1 O12 129.13(12) 2_566 . ?
O11 Eu1 O12 53.21(12) . . ?
O1M Eu1 O12 105.61(14) . . ?
O21 Eu1 O21 74.36(12) . 2_566 ?
O31 Eu1 O21 68.83(11) . 2_566 ?
O32 Eu1 O21 69.88(11) 2_566 2_566 ?
O2M Eu1 O21 137.20(13) . 2_566 ?
O22 Eu1 O21 50.25(11) 2_566 2_566 ?
O11 Eu1 O21 122.45(11) . 2_566 ?
O1M Eu1 O21 110.51(12) . 2_566 ?
O12 Eu1 O21 140.01(11) . 2_566 ?
O21 Eu1 C11 109.88(14) . . ?
O31 Eu1 C11 156.24(13) . . ?
O32 Eu1 C11 68.36(13) 2_566 . ?
O2M Eu1 C11 86.66(14) . . ?
O22 Eu1 C11 103.91(14) 2_566 . ?
O11 Eu1 C11 26.79(14) . . ?
O1M Eu1 C11 91.75(14) . . ?
O12 Eu1 C11 26.63(14) . . ?
O21 Eu1 C11 134.48(12) 2_566 . ?
O21 Eu1 C21 99.60(13) . 2_566 ?
O31 Eu1 C21 77.30(12) . 2_566 ?
O32 Eu1 C21 73.41(12) 2_566 2_566 ?
O2M Eu1 C21 148.59(13) . 2_566 ?
O22 Eu1 C21 24.77(12) 2_566 2_566 ?
O11 Eu1 C21 101.47(13) . 2_566 ?
O1M Eu1 C21 91.88(14) . 2_566 ?
O12 Eu1 C21 140.96(12) . 2_566 ?
O21 Eu1 C21 25.49(12) 2_566 2_566 ?
C11 Eu1 C21 121.52(14) . 2_566 ?
O21 Eu1 Eu1 39.99(8) . 2_566 ?
O31 Eu1 Eu1 68.70(8) . 2_566 ?
O32 Eu1 Eu1 66.92(8) 2_566 2_566 ?
O2M Eu1 Eu1 113.52(11) . 2_566 ?
O22 Eu1 Eu1 84.27(8) 2_566 2_566 ?
O11 Eu1 Eu1 140.47(9) . 2_566 ?
O1M Eu1 Eu1 135.31(10) . 2_566 ?
O12 Eu1 Eu1 118.20(9) . 2_566 ?
O21 Eu1 Eu1 34.37(7) 2_566 2_566 ?
C11 Eu1 Eu1 131.83(10) . 2_566 ?
C21 Eu1 Eu1 59.69(10) 2_566 2_566 ?
C11M O1M Eu1 148.3(5) . . ?
C11' O1M Eu1 123.9(12) . . ?
O1M C11M C15M 125.1(7) . . ?
O1M C11M C12M 124.8(8) . . ?
C15M C11M C12M 110.1(7) . . ?
C11M C12M C13M 102.3(7) . . ?
C11M C12M H12A 111.3 . . ?
C13M C12M H12A 111.3 . . ?
C11M C12M H12B 111.3 . . ?
C13M C12M H12B 111.3 . . ?
H12A C12M H12B 109.2 . . ?
C14M C13M C12M 105.4(7) . . ?
C14M C13M H13A 110.7 . . ?
C12M C13M H13A 110.7 . . ?
C14M C13M H13B 110.7 . . ?
C12M C13M H13B 110.7 . . ?
H13A C13M H13B 108.8 . . ?
C15M C14M C13M 111.7(9) . . ?
C15M C14M C16M 128.2(10) . . ?
C13M C14M C16M 120.1(9) . . ?
C14M C15M C11M 110.3(8) . . ?
C14M C15M H15M 124.8 . . ?
C11M C15M H15M 124.8 . . ?
C14M C16M H16A 109.5 . . ?
C14M C16M H16B 109.5 . . ?
H16A C16M H16B 109.5 . . ?
C14M C16M H16C 109.5 . . ?
H16A C16M H16C 109.5 . . ?
H16B C16M H16C 109.5 . . ?
N11' C11' O1M 126(2) . . ?
N11' C11' H11' 117.1 . . ?
O1M C11' H11' 117.1 . . ?
C11' N11' C12' 123.1(17) . . ?
C11' N11' C13' 123.6(18) . . ?
C12' N11' C13' 113(3) . . ?
N11' C12' H12C 109.5 . . ?
N11' C12' H12D 109.5 . . ?
H12C C12' H12D 109.5 . . ?
N11' C12' H12E 109.5 . . ?
H12C C12' H12E 109.5 . . ?
H12D C12' H12E 109.5 . . ?
N11' C13' H13C 109.5 . . ?
N11' C13' H13D 109.5 . . ?
H13C C13' H13D 109.5 . . ?
N11' C13' H13E 109.5 . . ?
H13C C13' H13E 109.5 . . ?
H13D C13' H13E 109.5 . . ?
C21M O2M Eu1 140.7(6) . . ?
C21' O2M Eu1 132.0(13) . . ?
O2M C21M C25M 125.6(11) . . ?
O2M C21M C22M 125.1(9) . . ?
C25M C21M C22M 108.9(9) . . ?
C23M C22M C21M 102.3(9) . . ?
C23M C22M H22A 111.3 . . ?
C21M C22M H22A 111.3 . . ?
C23M C22M H22B 111.3 . . ?
C21M C22M H22B 111.3 . . ?
H22A C22M H22B 109.2 . . ?
C24M C23M C22M 104.7(9) . . ?
C24M C23M H23A 110.8 . . ?
C22M C23M H23A 110.8 . . ?
C24M C23M H23B 110.8 . . ?
C22M C23M H23B 110.8 . . ?
H23A C23M H23B 108.9 . . ?
C25M C24M C23M 114.1(11) . . ?
C25M C24M C26M 123.6(12) . . ?
C23M C24M C26M 122.2(11) . . ?
C21M C25M C24M 109.6(12) . . ?
C21M C25M H25M 125.2 . . ?
C24M C25M H25M 125.2 . . ?
C24M C26M H26A 109.5 . . ?
C24M C26M H26B 109.5 . . ?
H26A C26M H26B 109.5 . . ?
C24M C26M H26C 109.5 . . ?
H26A C26M H26C 109.5 . . ?
H26B C26M H26C 109.5 . . ?
O2M C21' N21' 130.7(19) . . ?
O2M C21' H21' 114.7 . . ?
N21' C21' H21' 114.7 . . ?
C23' N21' C21' 120.7(15) . . ?
C23' N21' C22' 120(2) . . ?
C21' N21' C22' 118.9(14) . . ?
N21' C22' H22C 109.5 . . ?
N21' C22' H22D 109.5 . . ?
H22C C22' H22D 109.5 . . ?
N21' C22' H22E 109.5 . . ?
H22C C22' H22E 109.5 . . ?
H22D C22' H22E 109.5 . . ?
N21' C23' H23C 109.5 . . ?
N21' C23' H23D 109.5 . . ?
H23C C23' H23D 109.5 . . ?
N21' C23' H23E 109.5 . . ?
H23C C23' H23E 109.5 . . ?
H23D C23' H23E 109.5 . . ?
C11 O11 Eu1 92.6(3) . . ?
O12 C11 O11 122.2(4) . . ?
O12 C11 C12 119.6(5) . . ?
O11 C11 C12 118.2(5) . . ?
O12 C11 Eu1 62.4(2) . . ?
O11 C11 Eu1 60.6(2) . . ?
C12 C11 Eu1 169.9(3) . . ?
C11 O12 Eu1 90.9(3) . . ?
C15 C12 C11 128.2(11) 2_667 . ?
C13 C12 C11 127.2(10) . . ?
C15 C12 S11 112.5(11) 2_667 . ?
C11 C12 S11 119.2(4) . . ?
C15 C12 S12 9.1(11) 2_667 2_667 ?
C11 C12 S12 119.1(4) . 2_667 ?
S11 C12 S12 121.5(4) . 2_667 ?
C14 C14 C13 106.9(10) 2_667 . ?
C14 C14 C15 104.0(10) 2_667 . ?
C14 C14 S11 120.5(6) 2_667 . ?
C15 C14 S11 135.5(9) . . ?
C14 C14 S12 118.3(6) 2_667 . ?
C13 C14 S12 134.8(8) . . ?
C12 C15 C14 113.0(14) 2_667 . ?
C12 C15 H15 123.5 2_667 . ?
C14 C15 H15 123.5 . . ?
C14 S11 C12 89.9(4) . . ?
C14 S12 C12 89.6(3) . 2_667 ?
C12 C13 C14 111.5(14) . . ?
C12 C13 H13 124.3 . . ?
C14 C13 H13 124.3 . . ?
C21 O21 Eu1 164.3(3) . . ?
C21 O21 Eu1 87.7(3) . 2_566 ?
Eu1 O21 Eu1 105.64(12) . 2_566 ?
O22 C21 O21 122.1(4) . . ?
O22 C21 C22 118.9(4) . . ?
O21 C21 C22 118.9(4) . . ?
O22 C21 Eu1 55.4(2) . 2_566 ?
O21 C21 Eu1 66.8(3) . 2_566 ?
C22 C21 Eu1 173.7(3) . 2_566 ?
C21 O22 Eu1 99.8(3) . 2_566 ?
C23 C22 C21 127.7(5) . . ?
C23 C22 S22 113.4(4) . 2_556 ?
C21 C22 S22 118.9(4) . 2_556 ?
C22 C23 C24 110.8(5) . . ?
C22 C23 H23 124.6 . . ?
C24 C23 H23 124.6 . . ?
C24 C24 C23 114.1(5) 2_556 . ?
C24 C24 S22 110.8(5) 2_556 . ?
C23 C24 S22 135.1(4) . . ?
C24 S22 C22 90.9(2) . 2_556 ?
C31 O31 Eu1 136.1(3) . . ?
O32 C31 O31 126.9(4) . . ?
O32 C31 C32 116.8(4) . . ?
O31 C31 C32 116.2(4) . . ?
C31 O32 Eu1 137.2(3) . 2_566 ?
S31 C32 C35 107(3) . 2_565 ?
S31 C32 C31 128.9(10) . . ?
C35 C32 C31 123(3) 2_565 . ?
C31 C32 C33 122.2(6) . . ?
C31 C32 S32 119.2(4) . 2_565 ?
C33 C32 S32 118.6(6) . 2_565 ?
C34 C34 S31 108.2(9) 2_565 . ?
C34 C34 C33 121.3(7) 2_565 . ?
C34 C34 C35 98(2) 2_565 . ?
S31 C34 C35 154(2) . . ?
C34 C34 S32 113.0(5) 2_565 . ?
C33 C34 S32 125.4(6) . . ?
C34 C34 S31 36.6(6) 2_565 2_565 ?
C33 C34 S31 157.0(10) . 2_565 ?
S32 C34 S31 76.5(6) . 2_565 ?
C34 C33 C32 95.9(7) . . ?
C34 C33 H33 132.1 . . ?
C32 C33 H33 132.1 . . ?
C34 S32 C32 90.8(3) . 2_565 ?
C32 S31 C34 116.2(14) . . ?
C32 S31 C35 36.7(18) . 2_565 ?
C34 S31 C35 80(2) . 2_565 ?
C32 S31 C34 81.3(9) . 2_565 ?
C34 S31 C34 35.3(6) . 2_565 ?
C32 C35 C34 110(4) 2_565 . ?
C32 C35 S31 36.4(18) 2_565 2_565 ?
C34 C35 S31 74(2) . 2_565 ?
C32 C35 H35 124.9 2_565 . ?
C34 C35 H35 124.9 . . ?
S31 C35 H35 160.7 2_565 . ?
O1G C11G C15G 125.1(10) . . ?
O1G C11G C12G 126.6(10) . . ?
C15G C11G C12G 107.9(8) . . ?
C13G C12G C11G 105.0(7) . . ?
C13G C12G H1G1 110.7 . . ?
C11G C12G H1G1 110.7 . . ?
C13G C12G H1G2 110.7 . . ?
C11G C12G H1G2 110.7 . . ?
H1G1 C12G H1G2 108.8 . . ?
C12G C13G C14G 104.5(7) . . ?
C12G C13G H1G3 110.9 . . ?
C14G C13G H1G3 110.9 . . ?
C12G C13G H1G4 110.9 . . ?
C14G C13G H1G4 110.9 . . ?
H1G3 C13G H1G4 108.9 . . ?
C15G C14G C16G 127.2(9) . . ?
C15G C14G C13G 112.6(8) . . ?
C16G C14G C13G 120.1(9) . . ?
C14G C15G C11G 109.9(8) . . ?
C14G C15G H1G5 125.1 . . ?
C11G C15G H1G5 125.1 . . ?
C14G C16G H1G6 109.5 . . ?
C14G C16G H1G7 109.5 . . ?
H1G6 C16G H1G7 109.5 . . ?
C14G C16G H1G8 109.5 . . ?
H1G6 C16G H1G8 109.5 . . ?
H1G7 C16G H1G8 109.5 . . ?
O2G C21G C22G 127.9(15) . . ?
O2G C21G C25G 126.9(14) . . ?
C22G C21G C25G 104.1(12) . . ?
C23G C22G C21G 108.1(11) . . ?
C23G C22G H2G1 110.1 . . ?
C21G C22G H2G1 110.1 . . ?
C23G C22G H2G2 110.1 . . ?
C21G C22G H2G2 110.1 . . ?
H2G1 C22G H2G2 108.4 . . ?
C24G C23G C22G 103.7(11) . . ?
C24G C23G H2G3 111.0 . . ?
C22G C23G H2G3 111.0 . . ?
C24G C23G H2G4 111.0 . . ?
C22G C23G H2G4 111.0 . . ?
H2G3 C23G H2G4 109.0 . . ?
C25G C24G C23G 114.3(13) . . ?
C25G C24G C26G 122.7(14) . . ?
C23G C24G C26G 122.9(14) . . ?
C24G C25G C21G 109.2(13) . . ?
C24G C25G H2G5 125.4 . . ?
C21G C25G H2G5 125.4 . . ?
C24G C26G H2G6 109.5 . . ?
C24G C26G H2G7 109.5 . . ?
H2G6 C26G H2G7 109.5 . . ?
C24G C26G H2G8 109.5 . . ?
H2G6 C26G H2G8 109.5 . . ?
H2G7 C26G H2G8 109.5 . . ?
O3G C31G C35G 119(2) . . ?
O3G C31G C32G 133(3) . . ?
C35G C31G C32G 106.6(18) . . ?
C33G C32G C31G 107.5(13) . . ?
C33G C32G H3G1 110.2 . . ?
C31G C32G H3G1 110.2 . . ?
C33G C32G H3G2 110.2 . . ?
C31G C32G H3G2 110.2 . . ?
H3G1 C32G H3G2 108.5 . . ?
C32G C33G C34G 102.2(12) . . ?
C32G C33G H3G3 111.3 . . ?
C34G C33G H3G3 111.3 . . ?
C32G C33G H3G4 111.3 . . ?
C34G C33G H3G4 111.3 . . ?
H3G3 C33G H3G4 109.2 . . ?
C35G C34G C36G 131(2) . . ?
C35G C34G C33G 113(2) . . ?
C36G C34G C33G 115.6(17) . . ?
C34G C35G C31G 109(2) . . ?
C34G C35G H3G5 125.7 . . ?
C31G C35G H3G5 125.7 . . ?
C34G C36G H3G6 109.5 . . ?
C34G C36G H3G7 109.5 . . ?
H3G6 C36G H3G7 109.5 . . ?
C34G C36G H3G8 109.5 . . ?
H3G6 C36G H3G8 109.5 . . ?
H3G7 C36G H3G8 109.5 . . ?

loop_
_geom_bond_atom_site_label_1
_geom_bond_atom_site_label_2
_geom_bond_distance
_geom_bond_site_symmetry_2
_geom_bond_publ_flag
Eu1 O21 2.364(3) . yes
Eu1 O31 2.397(3) . yes
Eu1 O32 2.405(3) 2_566 yes
Eu1 O2M 2.423(4) . yes
Eu1 O22 2.446(3) 2_566 yes
Eu1 O11 2.447(3) . yes
Eu1 O1M 2.449(4) . yes
Eu1 O12 2.488(3) . yes
Eu1 O21 2.692(3) 2_566 yes
Eu1 C11 2.807(5) . no
Eu1 C21 2.927(5) 2_566 no
Eu1 Eu1 4.0334(5) 2_566 no
O1M C11M 1.201(9) . yes
O1M C11' 1.42(3) . yes
C11M C15M 1.429(12) . yes
C11M C12M 1.512(12) . yes
C12M C13M 1.564(12) . yes
C12M H12A 0.9900 . ?
C12M H12B 0.9900 . ?
C13M C14M 1.483(14) . yes
C13M H13A 0.9900 . ?
C13M H13B 0.9900 . ?
C14M C15M 1.349(13) . yes
C14M C16M 1.495(14) . yes
C15M H15M 0.9500 . ?
C16M H16A 0.9800 . ?
C16M H16B 0.9800 . ?
C16M H16C 0.9800 . ?
C11' N11' 1.277(17) . yes
C11' H11' 0.9500 . ?
N11' C12' 1.278(18) . yes
N11' C13' 1.278(18) . yes
C12' H12C 0.9800 . ?
C12' H12D 0.9800 . ?
C12' H12E 0.9800 . ?
C13' H13C 0.9800 . ?
C13' H13D 0.9800 . ?
C13' H13E 0.9800 . ?
O2M C21M 1.216(11) . yes
O2M C21' 1.25(2) . yes
C21M C25M 1.377(17) . yes
C21M C22M 1.568(15) . yes
C22M C23M 1.556(15) . yes
C22M H22A 0.9900 . ?
C22M H22B 0.9900 . ?
C23M C24M 1.428(19) . yes
C23M H23A 0.9900 . ?
C23M H23B 0.9900 . ?
C24M C25M 1.384(16) . yes
C24M C26M 1.505(16) . yes
C25M H25M 0.9500 . ?
C26M H26A 0.9800 . ?
C26M H26B 0.9800 . ?
C26M H26C 0.9800 . ?
C21' N21' 1.287(17) . yes
C21' H21' 0.9500 . ?
N21' C23' 1.285(17) . yes
N21' C22' 1.287(17) . yes
C22' H22C 0.9800 . ?
C22' H22D 0.9800 . ?
C22' H22E 0.9800 . ?
C23' H23C 0.9800 . ?
C23' H23D 0.9800 . ?
C23' H23E 0.9800 . ?
O11 C11 1.266(6) . yes
C11 O12 1.258(7) . yes
C11 C12 1.481(7) . yes
C12 C15 1.36(2) 2_667 yes
C12 C13 1.36(2) . yes
C12 S11 1.703(7) . yes
C12 S12 1.714(7) 2_667 yes
C14 C14 1.360(11) 2_667 yes
C14 C13 1.49(2) . yes
C14 C15 1.50(3) . yes
C14 S11 1.635(8) . yes
C14 S12 1.669(7) . yes
C15 H15 0.9500 . ?
C13 H13 0.9500 . ?
O21 C21 1.261(6) . yes
C21 O22 1.245(6) . yes
C21 C22 1.481(7) . yes
C22 C23 1.364(7) . yes
C22 S22 1.738(5) 2_556 yes
C23 C24 1.417(7) . yes
C23 H23 0.9500 . ?
C24 C24 1.388(10) 2_556 yes
C24 S22 1.727(5) . yes
O31 C31 1.263(6) . yes
C31 O32 1.248(6) . yes
C31 C32 1.487(7) . yes
C32 S31 1.29(2) . yes
C32 C35 1.30(6) 2_565 yes
C32 C33 1.589(13) . yes
C32 S32 1.739(5) 2_565 yes
C34 C34 1.388(11) 2_565 yes
C34 S31 1.43(2) . yes
C34 C33 1.527(14) . yes
C34 C35 1.67(6) . yes
C34 S32 1.701(5) . yes
C34 S31 2.29(2) 2_565 yes
C33 H33 0.9500 . ?
S31 C35 2.08(7) 2_565 yes
C35 H35 0.9500 . ?
O1G C11G 1.210(10) . yes
C11G C15G 1.437(11) . yes
C11G C12G 1.487(10) . yes
C12G C13G 1.477(10) . yes
C12G H1G1 0.9900 . ?
C12G H1G2 0.9900 . ?
C13G C14G 1.486(9) . yes
C13G H1G3 0.9900 . ?
C13G H1G4 0.9900 . ?
C14G C15G 1.291(11) . yes
C14G C16G 1.471(10) . yes
C15G H1G5 0.9500 . ?
C16G H1G6 0.9800 . ?
C16G H1G7 0.9800 . ?
C16G H1G8 0.9800 . ?
O2G C21G 1.207(12) . yes
C21G C22G 1.492(13) . yes
C21G C25G 1.492(13) . yes
C22G C23G 1.463(13) . yes
C22G H2G1 0.9900 . ?
C22G H2G2 0.9900 . ?
C23G C24G 1.462(13) . yes
C23G H2G3 0.9900 . ?
C23G H2G4 0.9900 . ?
C24G C25G 1.296(13) . yes
C24G C26G 1.463(12) . yes
C25G H2G5 0.9500 . ?
C26G H2G6 0.9800 . ?
C26G H2G7 0.9800 . ?
C26G H2G8 0.9800 . ?
O3G C31G 1.206(13) . yes
C31G C35G 1.454(15) . yes
C31G C32G 1.490(15) . yes
C32G C33G 1.470(14) . yes
C32G H3G1 0.9900 . ?
C32G H3G2 0.9900 . ?
C33G C34G 1.509(15) . yes
C33G H3G3 0.9900 . ?
C33G H3G4 0.9900 . ?
C34G C35G 1.300(14) . yes
C34G C36G 1.495(14) . yes
C35G H3G5 0.9500 . ?
C36G H3G6 0.9800 . ?
C36G H3G7 0.9800 . ?
C36G H3G8 0.9800 . ?
